data_7022316
loop_
_publ_author_name
'Orive, Joseba'
'Larrea, Edurne S.'
'Fern\'andez de Luis, Roberto'
'Iglesias, Marta'
'Mesa, Jos\'e L'
'Rojo, Te\'ofilo'
'Arriortua, Mar\'ia I'

_publ_section_title
;
 Amine templated open-framework vanadium(III) phosphites with catalytic
 properties.
;
_journal_issue 13
_journal_name_full 'Dalton transactions (Cambridge, England : 2003)'
_journal_page_first 4500
_journal_page_last 4512
_journal_paper_doi 10.1039/c2dt32286b
_journal_volume 42
_journal_year 2013
_chemical_formula_sum 'C36 H148 N6 O121.82 P34 V18'
_chemical_formula_weight 4584.94
_chemical_name_systematic
;
?
;
_space_group_IT_number 176
_symmetry_cell_setting hexagonal
_symmetry_space_group_name_Hall '-P 6c'
_symmetry_space_group_name_H-M 'P 63/m'
_atom_sites_solution_hydrogens geom
_atom_sites_solution_primary direct
_atom_sites_solution_secondary difmap
_audit_conform_dict_location ftp://ftp.iucr.org/pub/cif_core.dic
_audit_conform_dict_name cif_core.dic
_audit_conform_dict_version 2.4
_audit_creation_date 2012-01-18T10:24:19-00:00
_audit_creation_method 'WinGX routine CIF_UPDATE'
_cell_angle_alpha 90
_cell_angle_beta 90
_cell_angle_gamma 120
_cell_formula_units_Z 1
_cell_length_a 13.4578(2)
_cell_length_b 13.4578(2)
_cell_length_c 27.6928(7)
_cell_measurement_reflns_used 43312
_cell_measurement_temperature 100(2)
_cell_measurement_theta_max 29.65
_cell_measurement_theta_min 1.75
_cell_volume 4343.56(14)
_computing_cell_refinement 'STOE X-AREA'
_computing_data_collection 'STOE X-AREA'
_computing_data_reduction 'STOE X-RED'
_computing_structure_refinement 'SHELXL-97 (Sheldrick, 2008)'
_diffrn_ambient_temperature 100(2)
_diffrn_detector 'image plate (34 cm diameter)'
_diffrn_detector_area_resol_mean 6.67
_diffrn_measured_fraction_theta_full 0.997
_diffrn_measured_fraction_theta_max 0.997
_diffrn_measurement_device '2-circle goniometer'
_diffrn_measurement_device_type 'STOE IPDS 2T'
_diffrn_measurement_method 'rotation method'
_diffrn_radiation_monochromator graphite
_diffrn_radiation_type MoK\a
_diffrn_radiation_wavelength 0.71073
_diffrn_reflns_av_R_equivalents 0.0441
_diffrn_reflns_av_unetI/netI 0.0185
_diffrn_reflns_limit_h_max 17
_diffrn_reflns_limit_h_min -18
_diffrn_reflns_limit_k_max 18
_diffrn_reflns_limit_k_min -16
_diffrn_reflns_limit_l_max 37
_diffrn_reflns_limit_l_min -37
_diffrn_reflns_number 54238
_diffrn_reflns_theta_full 28.5
_diffrn_reflns_theta_max 28.5
_diffrn_reflns_theta_min 1.9
_diffrn_source 'sealed X-ray tube, 12 x 0.4 mm long-fine focus'
_exptl_absorpt_coefficient_mu 1.338
_exptl_absorpt_correction_T_max 0.913
_exptl_absorpt_correction_T_min 0.654
_exptl_absorpt_correction_type integration
_exptl_absorpt_process_details 'X-RED (Stoe & Cie, 2002)'
_exptl_crystal_colour Green
_exptl_crystal_density_diffrn 1.753
_exptl_crystal_density_meas 1.77(4)
_exptl_crystal_density_method flotation
_exptl_crystal_description 'Hexagonal plate'
_exptl_crystal_F_000 2305
_exptl_crystal_size_max 0.42
_exptl_crystal_size_mid 0.35
_exptl_crystal_size_min 0.065
_refine_diff_density_max 1.454
_refine_diff_density_min -1.901
_refine_diff_density_rms 0.141
_refine_ls_extinction_method none
_refine_ls_goodness_of_fit_ref 1.077
_refine_ls_hydrogen_treatment mixed
_refine_ls_matrix_type full
_refine_ls_number_parameters 192
_refine_ls_number_reflns 3741
_refine_ls_number_restraints 16
_refine_ls_restrained_S_all 1.077
_refine_ls_R_factor_all 0.0705
_refine_ls_R_factor_gt 0.0613
_refine_ls_shift/su_max 0.001
_refine_ls_shift/su_mean 0
_refine_ls_structure_factor_coef Fsqd
_refine_ls_weighting_details 'calc w=1/[\s^2^(Fo^2^)+(0.1060P)^2^+10.0529P] where P=(Fo^2^+2Fc^2^)/3'
_refine_ls_weighting_scheme calc
_refine_ls_wR_factor_gt 0.1749
_refine_ls_wR_factor_ref 0.1816
_reflns_number_gt 3184
_reflns_number_total 3741
_reflns_threshold_expression >2\s(I)
_cod_data_source_file c2dt32286b.txt
_cod_data_source_block compound_3
_cod_database_code 7022316

loop_
_symmetry_equiv_pos_as_xyz
'x, y, z'
'-x, -y, z+1/2'
'-y, x-y, z'
'y, -x+y, z+1/2'
'-x+y, -x, z'
'x-y, x, z+1/2'
'-x, -y, -z'
'x, y, -z-1/2'
'y, -x+y, -z'
'-y, x-y, -z-1/2'
'x-y, x, -z'
'-x+y, -x, -z-1/2'

loop_
_atom_site_label
_atom_site_type_symbol
_atom_site_fract_x
_atom_site_fract_y
_atom_site_fract_z
_atom_site_U_iso_or_equiv
_atom_site_adp_type
_atom_site_occupancy
_atom_site_symmetry_multiplicity
_atom_site_calc_flag
_atom_site_refinement_flags
_atom_site_disorder_assembly
_atom_site_disorder_group
V1 V 0 1 0.5 0.0191(3) Uani 1 6 d S . .
V2 V 0.29268(5) 0.85809(5) 0.52647(3) 0.0286(2) Uani 1 1 d . . .
V3 V 0 1 0.66396(4) 0.0290(3) Uani 1 3 d S . .
P1 P 0.16220(8) 0.97502(8) 0.58422(3) 0.0242(2) Uani 1 1 d . . .
P2 P 0.12733(8) 0.63089(8) 0.46359(4) 0.0266(2) Uani 1 1 d . . .
P3 P 0.3333 0.6667 0.58968(8) 0.0381(4) Uani 1 3 d SD . .
P4 P 0.19134(13) 1.06211(14) 0.75 0.0319(3) Uani 1 2 d SD . .
O4' O 0.200(3) 0.955(2) 0.75 0.074(14) Uiso 0.19(3) 2 d SPD A 1
H4' H 0.1354 0.8984 0.75 0.111 Uiso 0.19(3) 2 calc SPR A 1
O1 O 0.1510(2) 0.7184(2) 0.50314(12) 0.0345(7) Uani 1 1 d . . .
O2 O 0.1679(2) 0.5478(2) 0.47575(12) 0.0355(7) Uani 1 1 d . . .
O3 O 0.0008(2) 0.5704(3) 0.44996(11) 0.0326(6) Uani 1 1 d . . .
O4 O 0.1872(2) 0.8800(2) 0.56994(11) 0.0304(6) Uani 1 1 d . . .
O5 O 0.3245(3) 0.7722(3) 0.57655(13) 0.0414(7) Uani 1 1 d . . .
O6 O 0.2585(2) 0.9476(2) 0.47290(10) 0.0278(5) Uani 1 1 d D . .
O7 O 0.1425(3) 1.0773(3) 0.70448(11) 0.0463(8) Uani 1 1 d D A .
O8 O 0.0695(2) 0.9283(2) 0.62252(10) 0.0302(6) Uani 1 1 d . . .
O9 O 0.1367(2) 1.0286(2) 0.54065(9) 0.0232(5) Uani 1 1 d . . .
O10 O 0.3196(5) 1.1435(7) 0.75 0.083(2) Uani 1 2 d SD A .
H10 H 0.3327 1.2099 0.75 0.125 Uiso 1 2 calc SR . .
OW1 O 0.5509(14) 0.8259(13) 0.3182(6) 0.067(4) Uiso 0.3 1 d P B 1
OW2 O 0.2736(17) 0.9469(16) 0.3656(7) 0.051(4) Uiso 0.2 1 d P C 1
OW3 O 0.3333 0.6667 0.2881(13) 0.043(8) Uiso 0.17 3 d SP D 1
N1 N 0.4151(7) 1.0580(7) 0.3915(3) 0.0461(19) Uiso 0.5 1 d PD E 2
H1A H 0.4909 1.0915 0.3882 0.069 Uiso 0.5 1 calc PR E 2
H1B H 0.3916 1.0039 0.4141 0.069 Uiso 0.5 1 calc PR E 2
H1C H 0.3963 1.1103 0.4001 0.069 Uiso 0.5 1 calc PR E 2
C1 C 0.3591(12) 1.0053(11) 0.3448(4) 0.068(3) Uiso 0.5 1 d PD E 2
H11 H 0.2766 0.9762 0.3482 0.082 Uiso 0.5 1 calc PR E 2
C2 C 0.3763(15) 0.9031(15) 0.3343(7) 0.094(5) Uiso 0.5 1 d PD E 2
H2A H 0.3283 0.8592 0.3074 0.113 Uiso 0.5 1 calc PR E 2
H2B H 0.3544 0.8532 0.3623 0.113 Uiso 0.5 1 calc PR E 2
C3 C 0.4049(13) 1.0972(13) 0.3051(6) 0.078(4) Uiso 0.5 1 d PD E 2
H3A H 0.3531 1.0679 0.2777 0.094 Uiso 0.5 1 calc PR E 2
H3B H 0.4031 1.164 0.3171 0.094 Uiso 0.5 1 calc PR E 2
C4 C 0.5038(17) 0.948(2) 0.3220(10) 0.136(9) Uiso 0.5 1 d PD E 2
H4A H 0.5509 0.9866 0.3499 0.163 Uiso 0.5 1 calc PR E 2
H4B H 0.5146 0.8837 0.3141 0.163 Uiso 0.5 1 calc PR E 2
C5 C 0.5246(16) 1.1353(17) 0.2875(9) 0.117(7) Uiso 0.5 1 d PD E 2
H5A H 0.5798 1.186 0.3112 0.14 Uiso 0.5 1 calc PR E 2
H5B H 0.5383 1.1777 0.2576 0.14 Uiso 0.5 1 calc PR E 2
C6 C 0.5416(18) 1.0316(16) 0.2790(7) 0.102(6) Uiso 0.5 1 d PD E 2
H6A H 0.4984 0.9904 0.2507 0.122 Uiso 1 2 calc SR E 2
H6B H 0.6221 1.0593 0.2725 0.122 Uiso 0.5 1 calc PR E 2
H1 H 0.260(4) 1.060(4) 0.6048(15) 0.019(10) Uiso 1 1 d . . .
H2 H 0.187(3) 0.682(3) 0.4249(15) 0.015(9) Uiso 1 1 d . . .
H3 H 0.3333 0.6667 0.6367(4) 0.020(17) Uiso 1 3 d SD . .
H4 H 0.178(2) 0.9591(12) 0.75 0.05 Uiso 0.81(3) 2 d SPD A 2
H6BW H 0.1879(13) 0.929(4) 0.471(2) 0.056(13) Uiso 1 1 d D . .
H6AW H 0.294(4) 1.0206(9) 0.473(2) 0.056(13) Uiso 1 1 d D . .

loop_
_atom_site_aniso_label
_atom_site_aniso_U_11
_atom_site_aniso_U_22
_atom_site_aniso_U_33
_atom_site_aniso_U_23
_atom_site_aniso_U_13
_atom_site_aniso_U_12
V1 0.0187(4) 0.0187(4) 0.0201(6) 0 0 0.00934(19)
V2 0.0198(3) 0.0224(3) 0.0434(4) -0.0006(2) 0.0005(2) 0.0105(2)
V3 0.0335(4) 0.0335(4) 0.0200(5) 0 0 0.01674(19)
P1 0.0229(4) 0.0245(4) 0.0256(5) 0.0002(3) -0.0026(3) 0.0122(4)
P2 0.0208(4) 0.0210(4) 0.0391(5) 0.0043(4) 0.0045(4) 0.0113(3)
P3 0.0357(6) 0.0357(6) 0.0429(10) 0 0 0.0178(3)
P4 0.0281(7) 0.0425(8) 0.0273(7) 0 0 0.0193(6)
O1 0.0205(12) 0.0243(13) 0.0559(19) -0.0066(12) 0.0013(12) 0.0091(11)
O2 0.0277(14) 0.0265(13) 0.0563(19) 0.0105(12) 0.0089(13) 0.0164(11)
O3 0.0241(13) 0.0328(14) 0.0422(15) -0.0027(12) 0.0013(11) 0.0151(11)
O4 0.0300(13) 0.0294(13) 0.0361(14) 0.0052(11) 0.0051(11) 0.0181(11)
O5 0.0362(16) 0.0315(15) 0.058(2) 0.0065(14) 0.0004(14) 0.0183(13)
O6 0.0218(12) 0.0232(12) 0.0362(14) -0.0005(10) 0.0010(10) 0.0096(10)
O7 0.0486(19) 0.055(2) 0.0289(15) -0.0010(14) -0.0094(14) 0.0210(16)
O8 0.0338(14) 0.0347(14) 0.0258(13) 0.0031(11) 0.0022(11) 0.0199(12)
O9 0.0214(11) 0.0238(11) 0.0237(11) 0.0003(9) -0.0019(9) 0.0107(10)
O10 0.037(3) 0.092(5) 0.103(6) 0 0 0.020(3)

loop_
_atom_type_symbol
_atom_type_description
_atom_type_scat_dispersion_real
_atom_type_scat_dispersion_imag
_atom_type_scat_source
C C 0.0033 0.0016 'International Tables Vol C Tables 4.2.6.8 and 6.1.1.4'
H H 0 0 'International Tables Vol C Tables 4.2.6.8 and 6.1.1.4'
N N 0.0061 0.0033 'International Tables Vol C Tables 4.2.6.8 and 6.1.1.4'
O O 0.0106 0.006 'International Tables Vol C Tables 4.2.6.8 and 6.1.1.4'
P P 0.1023 0.0942 'International Tables Vol C Tables 4.2.6.8 and 6.1.1.4'
V V 0.3005 0.5294 'International Tables Vol C Tables 4.2.6.8 and 6.1.1.4'

loop_
_exptl_crystal_face_index_h
_exptl_crystal_face_index_k
_exptl_crystal_face_index_l
_exptl_crystal_face_perp_dist
0 0 -1 0.021
0 -1 0 0.21
-1 0 0 0.202
-1 1 0 0.178
0 1 0 0.154
1 0 0 0.15
1 -1 0 0.18
0 0 1 0.045

loop_
_geom_angle_atom_site_label_1
_geom_angle_atom_site_label_2
_geom_angle_atom_site_label_3
_geom_angle
_geom_angle_site_symmetry_1
_geom_angle_site_symmetry_3
O9 V1 O9 92.04(10) 3_675 .
O9 V1 O9 92.04(10) 3_675 5_465
O9 V1 O9 92.04(10) . 5_465
O9 V1 O9 87.96(10) 3_675 11_666
O9 V1 O9 87.96(10) . 11_666
O9 V1 O9 180.0000(10) 5_465 11_666
O9 V1 O9 87.96(10) 3_675 7_576
O9 V1 O9 180.0000(10) . 7_576
O9 V1 O9 87.96(10) 5_465 7_576
O9 V1 O9 92.04(10) 11_666 7_576
O9 V1 O9 180.00(12) 3_675 9_456
O9 V1 O9 87.96(10) . 9_456
O9 V1 O9 87.96(10) 5_465 9_456
O9 V1 O9 92.04(10) 11_666 9_456
O9 V1 O9 92.04(10) 7_576 9_456
O2 V2 O5 94.22(14) 5_565 .
O2 V2 O4 171.33(13) 5_565 .
O5 V2 O4 92.36(13) . .
O2 V2 O3 93.15(13) 5_565 11_666
O5 V2 O3 87.99(13) . 11_666
O4 V2 O3 92.72(12) . 11_666
O2 V2 O1 88.59(12) 5_565 .
O5 V2 O1 93.45(14) . .
O4 V2 O1 85.38(12) . .
O3 V2 O1 177.66(12) 11_666 .
O2 V2 O6 85.36(13) 5_565 .
O5 V2 O6 179.39(13) . .
O4 V2 O6 88.02(11) . .
O3 V2 O6 92.47(12) 11_666 .
O1 V2 O6 86.10(12) . .
O8 V3 O8 90.51(12) 5_465 3_675
O8 V3 O8 90.51(12) 5_465 .
O8 V3 O8 90.51(11) 3_675 .
O8 V3 O7 177.11(14) 5_465 .
O8 V3 O7 86.93(13) 3_675 .
O8 V3 O7 90.86(14) . .
O8 V3 O7 90.86(14) 5_465 5_465
O8 V3 O7 177.11(14) 3_675 5_465
O8 V3 O7 86.93(13) . 5_465
O7 V3 O7 91.76(14) . 5_465
O8 V3 O7 86.93(13) 5_465 3_675
O8 V3 O7 90.86(14) 3_675 3_675
O8 V3 O7 177.11(14) . 3_675
O7 V3 O7 91.76(14) . 3_675
O7 V3 O7 91.76(14) 5_465 3_675
O8 P1 O4 108.34(16) . .
O8 P1 O9 114.55(15) . .
O4 P1 O9 112.65(16) . .
O8 P1 H1 107.8(18) . .
O4 P1 H1 106.5(18) . .
O9 P1 H1 106.6(18) . .
O2 P2 O1 113.57(19) . .
O2 P2 O3 112.47(17) . .
O1 P2 O3 109.73(16) . .
O2 P2 H2 102.4(18) . .
O1 P2 H2 110.4(18) . .
O3 P2 H2 107.9(18) . .
O5 P3 O5 114.52(12) . 3_665
O5 P3 O5 114.52(13) . 5_565
O5 P3 O5 114.52(12) 3_665 5_565
O5 P3 H3 103.77(16) . .
O5 P3 H3 103.77(16) 3_665 .
O5 P3 H3 103.77(16) 5_565 .
O7 P4 O7 116.5(3) . 8_557
O7 P4 O4' 112.6(6) . .
O7 P4 O4' 112.6(6) 8_557 .
O7 P4 O10 108.9(2) . .
O7 P4 O10 108.9(2) 8_557 .
O4' P4 O10 95.0(16) . .
O7 P4 H4 108.0(6) . .
O7 P4 H4 108.0(6) 8_557 .
O4' P4 H4 11(2) . .
O10 P4 H4 105.9(12) . .
P4 O4' H4' 109.5 . .
P4 O4' H4 47(5) . .
H4' O4' H4 62 . .
P2 O1 V2 133.83(18) . .
P2 O2 V2 137.96(19) . 3_665
P2 O3 V2 137.44(19) . 9_456
P1 O4 V2 138.72(18) . .
P3 O5 V2 148.0(2) . .
V2 O6 H6BW 113(4) . .
V2 O6 H6AW 120(4) . .
H6BW O6 H6AW 105(2) . .
P4 O7 V3 141.1(2) . .
P1 O8 V3 133.39(18) . .
P1 O9 V1 138.26(16) . .
P4 O10 H10 109.5 . .
C1 N1 H1A 109.5 . .
C1 N1 H1B 109.5 . .
H1A N1 H1B 109.5 . .
C1 N1 H1C 109.5 . .
H1A N1 H1C 109.5 . .
H1B N1 H1C 109.5 . .
N1 C1 C2 109.0(11) . .
N1 C1 C3 109.6(11) . .
C2 C1 C3 114.0(13) . .
N1 C1 H11 108 . .
C2 C1 H11 108 . .
C3 C1 H11 108 . .
C1 C2 C4 109.2(17) . .
C1 C2 H2A 109.8 . .
C4 C2 H2A 109.8 . .
C1 C2 H2B 109.8 . .
C4 C2 H2B 109.8 . .
H2A C2 H2B 108.3 . .
C5 C3 C1 115.9(14) . .
C5 C3 H3A 108.3 . .
C1 C3 H3A 108.3 . .
C5 C3 H3B 108.3 . .
C1 C3 H3B 108.3 . .
H3A C3 H3B 107.4 . .
C6 C4 C2 110.6(18) . .
C6 C4 H4A 109.5 . .
C2 C4 H4A 109.5 . .
C6 C4 H4B 109.5 . .
C2 C4 H4B 109.5 . .
H4A C4 H4B 108.1 . .
C3 C5 C6 111.0(16) . .
C3 C5 H5A 109.4 . .
C6 C5 H5A 109.4 . .
C3 C5 H5B 109.4 . .
C6 C5 H5B 109.4 . .
H5A C5 H5B 108 . .
C4 C6 C5 113.6(18) . .
C4 C6 H6A 108.8 . .
C5 C6 H6A 108.8 . .
C4 C6 H6B 108.8 . .
C5 C6 H6B 108.8 . .
H6A C6 H6B 107.7 . .

loop_
_geom_bond_atom_site_label_1
_geom_bond_atom_site_label_2
_geom_bond_distance
_geom_bond_site_symmetry_2
V1 O9 2.023(2) 3_675
V1 O9 2.023(2) .
V1 O9 2.023(2) 5_465
V1 O9 2.023(2) 11_666
V1 O9 2.023(2) 7_576
V1 O9 2.023(2) 9_456
V2 O2 1.971(3) 5_565
V2 O5 1.984(3) .
V2 O4 1.993(3) .
V2 O3 1.997(3) 11_666
V2 O1 2.001(3) .
V2 O6 2.101(3) .
V3 O8 2.006(3) 5_465
V3 O8 2.006(3) 3_675
V3 O8 2.006(3) .
V3 O7 2.006(3) .
V3 O7 2.006(3) 5_465
V3 O7 2.006(3) 3_675
P1 O8 1.514(3) .
P1 O4 1.527(3) .
P1 O9 1.530(3) .
P1 H1 1.36(4) .
P2 O2 1.507(3) .
P2 O1 1.521(3) .
P2 O3 1.523(3) .
P2 H2 1.31(4) .
P3 O5 1.528(3) .
P3 O5 1.528(3) 3_665
P3 O5 1.528(3) 5_565
P3 H3 1.301(10) .
P4 O7 1.482(3) .
P4 O7 1.482(3) 8_557
P4 O4' 1.506(10) .
P4 O10 1.513(7) .
P4 H4 1.303(10) .
O4' H4' 0.82 .
O4' H4 0.34(4) .
O2 V2 1.971(3) 3_665
O3 V2 1.997(3) 9_456
O6 H6BW 0.853(10) .
O6 H6AW 0.851(10) .
O10 H10 0.82 .
N1 C1 1.485(9) .
N1 H1A 0.89 .
N1 H1B 0.89 .
N1 H1C 0.89 .
C1 C2 1.532(15) .
C1 C3 1.536(14) .
C1 H11 0.98 .
C2 C4 1.546(17) .
C2 H2A 0.97 .
C2 H2B 0.97 .
C3 C5 1.507(16) .
C3 H3A 0.97 .
C3 H3B 0.97 .
C4 C6 1.540(17) .
C4 H4A 0.97 .
C4 H4B 0.97 .
C5 C6 1.541(16) .
C5 H5A 0.97 .
C5 H5B 0.97 .
C6 H6A 0.97 .
C6 H6B 0.97 .
